data_4312811
loop_
_publ_author_name
'Jane Kuzelka'
'Joshua R. Farrell'
'Stephen J. Lippard'

_publ_section_title
;
 Modeling the Syn Disposition of Nitrogen Donors at the Active Sites of
 Carboxylate-Bridged Diiron Enzymes. Enforcing Dinuclearity and Kinetic
 Stability with a 1,2-Diethynylbenzene-Based Ligand
;
_journal_name_full 'Inorganic Chemistry'
_journal_page_first 8652
_journal_page_last 8662
_journal_paper_doi 10.1021/ic034928e
_journal_volume 42
_journal_year 2003
_chemical_formula_sum 'C39 H34 Cl2 Cu2 I2 N2 O4'
_chemical_formula_weight 1046.46
_chemical_name_systematic
;

   ?

;
_space_group_IT_number 2
_symmetry_cell_setting triclinic
_symmetry_space_group_name_Hall '-P 1'
_symmetry_space_group_name_H-M 'P -1'
_atom_sites_solution_hydrogens geom
_atom_sites_solution_primary direct
_atom_sites_solution_secondary difmap
_audit_creation_method SHELXL-97
_cell_angle_alpha 74.963(3)
_cell_angle_beta 75.616(2)
_cell_angle_gamma 84.693(3)
_cell_formula_units_Z 2
_cell_length_a 10.3500(14)
_cell_length_b 10.8966(14)
_cell_length_c 18.096(2)
_cell_measurement_reflns_used 972
_cell_measurement_temperature 173(2)
_cell_measurement_theta_max 23.02
_cell_measurement_theta_min 2.61
_cell_volume 1908.3(4)
_computing_cell_refinement 'Bruker SMART'
_computing_data_collection 'Bruker SMART'
_computing_data_reduction 'Bruker SAINT'
_computing_molecular_graphics 'Bruker SHELXTL'
_computing_publication_material 'Bruker SHELXTL'
_computing_structure_refinement 'SHELXL-97 (Sheldrick, 1997)'
_computing_structure_solution 'SHELXS-97 (Sheldrick, 1990)'
_diffrn_ambient_temperature 173(2)
_diffrn_measured_fraction_theta_full 0.997
_diffrn_measured_fraction_theta_max 0.997
_diffrn_measurement_device_type 'CCD area detector'
_diffrn_measurement_method 'phi and omega scans'
_diffrn_radiation_monochromator graphite
_diffrn_radiation_source 'fine-focus sealed tube'
_diffrn_radiation_type MoK\a
_diffrn_radiation_wavelength 0.71073
_diffrn_reflns_av_R_equivalents 0.0474
_diffrn_reflns_av_sigmaI/netI 0.0709
_diffrn_reflns_limit_h_max 11
_diffrn_reflns_limit_h_min -11
_diffrn_reflns_limit_k_max 11
_diffrn_reflns_limit_k_min -11
_diffrn_reflns_limit_l_max 19
_diffrn_reflns_limit_l_min -19
_diffrn_reflns_number 11408
_diffrn_reflns_theta_full 22.50
_diffrn_reflns_theta_max 22.50
_diffrn_reflns_theta_min 1.94
_exptl_absorpt_coefficient_mu 2.915
_exptl_absorpt_correction_T_max 1.000000
_exptl_absorpt_correction_T_min 0.766665
_exptl_absorpt_correction_type sadabs
_exptl_crystal_colour orange
_exptl_crystal_density_diffrn 1.821
_exptl_crystal_density_meas 0
_exptl_crystal_density_method 'not measured'
_exptl_crystal_description block
_exptl_crystal_F_000 1024
_exptl_crystal_size_max 0.3
_exptl_crystal_size_mid 0.2
_exptl_crystal_size_min 0.1
_refine_diff_density_max 0.989
_refine_diff_density_min -0.587
_refine_diff_density_rms 0.152
_refine_ls_extinction_method none
_refine_ls_goodness_of_fit_ref 1.139
_refine_ls_hydrogen_treatment mixed
_refine_ls_matrix_type full
_refine_ls_number_parameters 265
_refine_ls_number_reflns 4972
_refine_ls_number_restraints 0
_refine_ls_restrained_S_all 1.139
_refine_ls_R_factor_all 0.0959
_refine_ls_R_factor_gt 0.0689
_refine_ls_shift/su_max 0.000
_refine_ls_shift/su_mean 0.000
_refine_ls_structure_factor_coef Fsqd
_refine_ls_weighting_details 'calc w=1/[\s^2^(Fo^2^)+(0.0644P)^2^+7.4216P] where P=(Fo^2^+2Fc^2^)/3'
_refine_ls_weighting_scheme calc
_refine_ls_wR_factor_gt 0.1459
_refine_ls_wR_factor_ref 0.1580
_reflns_number_gt 3773
_reflns_number_total 4972
_reflns_threshold_expression >2sigma(I)
_cod_data_source_file ic034928esi20030806_110655_7.cif
_cod_data_source_block 16
_cod_depositor_comments
;
The following automatic conversions were performed:

'_symmetry_cell_setting' value 'Triclinic' changed to 'triclinic'
according to the built-in table from CIF Core dictionary named
'cif_core.dic' version 2.4.1 from 2010-06-29.

Automatic conversion script
Id: cif_fix_values 1646 2011-03-28 12:23:43Z adriana 
;
_cod_database_code 4312811

loop_
_symmetry_equiv_pos_as_xyz
'x, y, z'
'-x, -y, -z'

loop_
_atom_site_label
_atom_site_type_symbol
_atom_site_fract_x
_atom_site_fract_y
_atom_site_fract_z
_atom_site_U_iso_or_equiv
_atom_site_adp_type
_atom_site_occupancy
_atom_site_symmetry_multiplicity
_atom_site_calc_flag
_atom_site_refinement_flags
_atom_site_disorder_assembly
_atom_site_disorder_group
I1 I 0.22342(8) 0.73852(7) 0.31608(5) 0.0350(3) Uani 1 1 d . . .
I2 I -0.14036(8) 0.68540(7) 0.23604(5) 0.0356(3) Uani 1 1 d . . .
Cu1 Cu 0.07537(15) 0.59810(13) 0.27863(8) 0.0314(4) Uani 1 1 d . . .
Cu2 Cu 0.02231(16) 0.83507(13) 0.25698(8) 0.0334(4) Uani 1 1 d . . .
Cl1 Cl 0.4585(5) 0.8719(5) 0.0762(3) 0.1039(18) Uani 1 1 d . . .
Cl2 Cl 0.5937(5) 0.6327(4) 0.1196(2) 0.0762(13) Uani 1 1 d . . .
O1 O 0.0526(7) 0.4258(7) 0.3699(4) 0.032(2) Uani 1 1 d . . .
O2 O 0.1653(8) 0.2698(7) 0.4361(4) 0.034(2) Uani 1 1 d . . .
O3 O -0.0699(9) 0.9669(7) 0.3233(4) 0.038(2) Uani 1 1 d . . .
O4 O -0.1147(7) 1.1480(7) 0.3583(4) 0.0249(18) Uani 1 1 d . . .
N1 N 0.1948(9) 0.4913(8) 0.2062(5) 0.022(2) Uani 1 1 d . . .
N2 N 0.0550(8) 0.9915(7) 0.1607(4) 0.017(2) Uani 1 1 d . . .
C1S C 0.5358(16) 0.7745(14) 0.1450(9) 0.062(4) Uiso 1 1 d . . .
H1SA H 0.4731 0.7562 0.1960 0.075 Uiso 1 1 calc R . .
H1SB H 0.6101 0.8181 0.1494 0.075 Uiso 1 1 calc R . .
C1 C 0.2277(11) 0.5602(11) 0.1344(6) 0.025(3) Uiso 1 1 d . . .
H1A H 0.2075 0.6469 0.1255 0.030 Uiso 1 1 calc R . .
C2 C 0.2926(10) 0.5112(10) 0.0685(6) 0.022(3) Uiso 1 1 d . . .
C3 C 0.3244(10) 0.3835(10) 0.0832(6) 0.022(3) Uiso 1 1 d . . .
H3A H 0.3672 0.3476 0.0418 0.027 Uiso 1 1 calc R . .
C4 C 0.2928(10) 0.3065(10) 0.1603(6) 0.020(2) Uiso 1 1 d . . .
C5 C 0.2278(10) 0.3631(9) 0.2230(6) 0.017(2) Uiso 1 1 d . . .
C6 C 0.3228(11) 0.1754(10) 0.1770(6) 0.026(3) Uiso 1 1 d . . .
H6A H 0.3636 0.1371 0.1363 0.031 Uiso 1 1 calc R . .
C7 C 0.2921(11) 0.1040(11) 0.2527(6) 0.031(3) Uiso 1 1 d . . .
H7A H 0.3112 0.0170 0.2634 0.037 Uiso 1 1 calc R . .
C8 C 0.2332(11) 0.1595(10) 0.3134(6) 0.025(3) Uiso 1 1 d . . .
H8A H 0.2162 0.1089 0.3646 0.030 Uiso 1 1 calc R . .
C9 C 0.1985(10) 0.2869(10) 0.3014(6) 0.019(2) Uiso 1 1 d . . .
C10 C 0.3174(11) 0.5954(11) -0.0088(6) 0.028(3) Uiso 1 1 d . . .
C11 C 0.3322(10) 0.6696(10) -0.0716(6) 0.019(2) Uiso 1 1 d . . .
C12 C 0.3559(10) 0.7514(10) -0.1483(6) 0.021(3) Uiso 1 1 d . . .
C13 C 0.4075(10) 0.7008(10) -0.2136(6) 0.021(3) Uiso 1 1 d . . .
H13A H 0.4259 0.6138 -0.2055 0.025 Uiso 1 1 calc R . .
C14 C 0.4321(11) 0.7762(10) -0.2904(6) 0.028(3) Uiso 1 1 d . . .
C15 C 0.4112(10) 0.9068(10) -0.3019(6) 0.022(3) Uiso 1 1 d . . .
C16 C 0.3529(11) 0.9574(11) -0.2382(6) 0.025(3) Uiso 1 1 d . . .
H16A H 0.3319 1.0441 -0.2470 0.030 Uiso 1 1 calc R . .
C17 C 0.3243(10) 0.8817(10) -0.1603(6) 0.021(3) Uiso 1 1 d . . .
C18 C 0.4833(13) 0.7163(11) -0.3588(7) 0.038(3) Uiso 1 1 d . . .
H18A H 0.4258 0.7452 -0.3953 0.045 Uiso 1 1 calc R . .
H18B H 0.5715 0.7480 -0.3859 0.045 Uiso 1 1 calc R . .
C19 C 0.4923(15) 0.5731(14) -0.3399(9) 0.063(4) Uiso 1 1 d . . .
H19A H 0.5262 0.5458 -0.3877 0.094 Uiso 1 1 calc R . .
H19B H 0.4052 0.5398 -0.3149 0.094 Uiso 1 1 calc R . .
H19C H 0.5512 0.5426 -0.3052 0.094 Uiso 1 1 calc R . .
C20 C 0.4484(13) 0.9911(11) -0.3844(7) 0.037(3) Uiso 1 1 d . . .
H20A H 0.5422 0.9756 -0.4061 0.044 Uiso 1 1 calc R . .
H20B H 0.3984 0.9650 -0.4163 0.044 Uiso 1 1 calc R . .
C21 C 0.4251(14) 1.1320(13) -0.3930(8) 0.050(4) Uiso 1 1 d . . .
H21A H 0.4515 1.1756 -0.4476 0.076 Uiso 1 1 calc R . .
H21B H 0.4769 1.1606 -0.3637 0.076 Uiso 1 1 calc R . .
H21C H 0.3322 1.1497 -0.3732 0.076 Uiso 1 1 calc R . .
C22 C 0.2650(10) 0.9373(10) -0.0974(6) 0.021(2) Uiso 1 1 d . . .
C23 C 0.2103(11) 0.9834(10) -0.0436(6) 0.023(3) Uiso 1 1 d . . .
C24 C 0.1151(10) 0.9565(10) 0.0969(6) 0.023(3) Uiso 1 1 d . . .
H24A H 0.1411 0.8713 0.1021 0.028 Uiso 1 1 calc R . .
C25 C 0.1438(10) 1.0371(9) 0.0208(6) 0.017(2) Uiso 1 1 d . . .
C26 C 0.1068(10) 1.1616(9) 0.0137(6) 0.018(2) Uiso 1 1 d . . .
H26A H 0.1241 1.2181 -0.0357 0.021 Uiso 1 1 calc R . .
C27 C 0.0425(10) 1.2056(9) 0.0803(6) 0.017(2) Uiso 1 1 d . . .
C28 C 0.0163(10) 1.1176(9) 0.1558(5) 0.015(2) Uiso 1 1 d . . .
C29 C 0.0049(10) 1.3351(10) 0.0742(6) 0.024(3) Uiso 1 1 d . . .
H29A H 0.0215 1.3923 0.0250 0.028 Uiso 1 1 calc R . .
C30 C -0.0547(10) 1.3769(10) 0.1388(6) 0.023(3) Uiso 1 1 d . . .
H30A H -0.0810 1.4620 0.1340 0.028 Uiso 1 1 calc R . .
C31 C -0.0765(10) 1.2930(9) 0.2121(6) 0.018(2) Uiso 1 1 d . . .
H31A H -0.1138 1.3242 0.2562 0.021 Uiso 1 1 calc R . .
C32 C -0.0450(10) 1.1635(10) 0.2227(6) 0.020(2) Uiso 1 1 d . . .
C33 C 0.1314(12) 0.3379(11) 0.3705(7) 0.029(3) Uiso 1 1 d . . .
C34 C 0.1139(12) 0.3139(12) 0.5075(7) 0.038(3) Uiso 1 1 d . . .
H34A H 0.1084 0.2421 0.5529 0.046 Uiso 1 1 calc R . .
H34B H 0.0246 0.3500 0.5080 0.046 Uiso 1 1 calc R . .
C35 C 0.1991(13) 0.4099(13) 0.5136(8) 0.050(4) Uiso 1 1 d . . .
H35A H 0.1618 0.4372 0.5610 0.074 Uiso 1 1 calc R . .
H35B H 0.2041 0.4815 0.4690 0.074 Uiso 1 1 calc R . .
H35C H 0.2870 0.3738 0.5146 0.074 Uiso 1 1 calc R . .
C36 C -0.0752(10) 1.0809(10) 0.3045(6) 0.021(3) Uiso 1 1 d . . .
C37 C -0.1346(13) 1.0784(12) 0.4391(7) 0.037(3) Uiso 1 1 d . . .
H37A H -0.0498 1.0430 0.4500 0.045 Uiso 1 1 calc R . .
H37B H -0.1936 1.0088 0.4492 0.045 Uiso 1 1 calc R . .
C38 C -0.1942(13) 1.1646(13) 0.4917(8) 0.048(4) Uiso 1 1 d . . .
H38A H -0.2064 1.1178 0.5456 0.072 Uiso 1 1 calc R . .
H38B H -0.2790 1.1980 0.4816 0.072 Uiso 1 1 calc R . .
H38C H -0.1356 1.2334 0.4816 0.072 Uiso 1 1 calc R . .

loop_
_atom_site_aniso_label
_atom_site_aniso_U_11
_atom_site_aniso_U_22
_atom_site_aniso_U_33
_atom_site_aniso_U_23
_atom_site_aniso_U_13
_atom_site_aniso_U_12
I1 0.0446(6) 0.0279(5) 0.0341(5) -0.0082(4) -0.0120(4) 0.0002(4)
I2 0.0375(5) 0.0290(5) 0.0412(5) -0.0098(4) -0.0117(4) 0.0054(4)
Cu1 0.0410(9) 0.0209(8) 0.0294(8) -0.0074(6) -0.0043(7) 0.0070(7)
Cu2 0.0510(10) 0.0191(8) 0.0252(8) -0.0040(6) -0.0038(7) 0.0055(7)
Cl1 0.082(4) 0.077(3) 0.142(5) 0.004(3) -0.043(3) 0.007(3)
Cl2 0.115(4) 0.051(3) 0.067(3) -0.020(2) -0.025(3) 0.001(2)
O1 0.031(5) 0.027(5) 0.023(4) 0.002(3) 0.009(3) 0.006(4)
O2 0.044(5) 0.034(5) 0.014(4) 0.002(3) -0.003(4) 0.016(4)
O3 0.074(6) 0.014(4) 0.014(4) 0.000(3) 0.006(4) 0.007(4)
O4 0.036(5) 0.027(4) 0.012(4) -0.009(3) -0.003(3) 0.002(4)
N1 0.034(6) 0.012(5) 0.020(5) -0.007(4) -0.003(4) 0.005(4)
N2 0.025(5) 0.011(5) 0.008(4) 0.002(3) -0.001(4) 0.005(4)

loop_
_atom_type_symbol
_atom_type_description
_atom_type_scat_dispersion_real
_atom_type_scat_dispersion_imag
_atom_type_scat_source
C C 0.0033 0.0016 'International Tables Vol C Tables 4.2.6.8 and 6.1.1.4'
H H 0.0000 0.0000 'International Tables Vol C Tables 4.2.6.8 and 6.1.1.4'
N N 0.0061 0.0033 'International Tables Vol C Tables 4.2.6.8 and 6.1.1.4'
O O 0.0106 0.0060 'International Tables Vol C Tables 4.2.6.8 and 6.1.1.4'
Cu Cu 0.3201 1.2651 'International Tables Vol C Tables 4.2.6.8 and 6.1.1.4'
I I -0.4742 1.8119 'International Tables Vol C Tables 4.2.6.8 and 6.1.1.4'
Cl Cl 0.1484 0.1585 'International Tables Vol C Tables 4.2.6.8 and 6.1.1.4'

loop_
_geom_angle_atom_site_label_1
_geom_angle_atom_site_label_2
_geom_angle_atom_site_label_3
_geom_angle
_geom_angle_site_symmetry_1
_geom_angle_site_symmetry_3
_geom_angle_publ_flag
Cu1 I1 Cu2 58.87(5) . . ?
Cu1 I2 Cu2 58.84(5) . . ?
N1 Cu1 O1 86.6(3) . . ?
N1 Cu1 Cu2 131.8(2) . . ?
O1 Cu1 Cu2 141.1(2) . . ?
N1 Cu1 I2 113.3(3) . . ?
O1 Cu1 I2 114.3(2) . . ?
Cu2 Cu1 I2 61.41(5) . . ?
N1 Cu1 I1 109.4(3) . . ?
O1 Cu1 I1 105.8(2) . . ?
Cu2 Cu1 I1 60.81(5) . . ?
I2 Cu1 I1 121.79(6) . . ?
N2 Cu2 O3 85.8(3) . . ?
N2 Cu2 Cu1 135.3(2) . . ?
O3 Cu2 Cu1 138.9(2) . . ?
N2 Cu2 I1 117.9(2) . . ?
O3 Cu2 I1 104.9(2) . . ?
Cu1 Cu2 I1 60.32(5) . . ?
N2 Cu2 I2 108.7(2) . . ?
O3 Cu2 I2 115.0(3) . . ?
Cu1 Cu2 I2 59.75(5) . . ?
I1 Cu2 I2 119.66(6) . . ?
C33 O1 Cu1 123.6(7) . . ?
C33 O2 C34 117.6(9) . . ?
C36 O3 Cu2 130.1(7) . . ?
C36 O4 C37 116.7(9) . . ?
C1 N1 C5 120.2(9) . . ?
C1 N1 Cu1 110.1(7) . . ?
C5 N1 Cu1 129.4(7) . . ?
C1 N1 N2 63.5(6) . . ?
C5 N1 N2 176.3(6) . . ?
Cu1 N1 N2 47.1(2) . . ?
C24 N2 C28 119.3(8) . . ?
C24 N2 Cu2 110.7(7) . . ?
C28 N2 Cu2 129.9(6) . . ?
C24 N2 N1 65.5(6) . . ?
C28 N2 N1 175.2(6) . . ?
Cu2 N2 N1 45.4(2) . . ?
Cl1 C1S Cl2 111.4(9) . . ?
N1 C1 C2 124.1(10) . . ?
C3 C2 C1 116.9(10) . . ?
C3 C2 C10 123.9(10) . . ?
C1 C2 C10 119.2(10) . . ?
C2 C3 C4 120.5(10) . . ?
C6 C4 C3 121.7(10) . . ?
C6 C4 C5 119.3(9) . . ?
C3 C4 C5 119.0(10) . . ?
N1 C5 C9 121.3(9) . . ?
N1 C5 C4 119.2(9) . . ?
C9 C5 C4 119.5(9) . . ?
C7 C6 C4 120.0(11) . . ?
C6 C7 C8 120.6(11) . . ?
C7 C8 C9 122.6(10) . . ?
C8 C9 C5 117.9(10) . . ?
C8 C9 C33 118.8(9) . . ?
C5 C9 C33 123.2(10) . . ?
C11 C10 C2 176.4(12) . . ?
C10 C11 C12 176.0(12) . . ?
C13 C12 C17 119.0(9) . . ?
C13 C12 C11 119.7(10) . . ?
C17 C12 C11 121.3(9) . . ?
C14 C13 C12 122.3(10) . . ?
C15 C14 C13 118.6(10) . . ?
C15 C14 C18 121.3(10) . . ?
C13 C14 C18 120.1(10) . . ?
C16 C15 C14 119.6(10) . . ?
C16 C15 C20 121.1(10) . . ?
C14 C15 C20 119.3(10) . . ?
C15 C16 C17 122.1(10) . . ?
C12 C17 C22 121.9(9) . . ?
C12 C17 C16 118.1(10) . . ?
C22 C17 C16 120.1(10) . . ?
C19 C18 C14 116.8(11) . . ?
C21 C20 C15 116.8(10) . . ?
C23 C22 C17 177.8(12) . . ?
C22 C23 C25 179.2(12) . . ?
N2 C24 C25 125.3(10) . . ?
C26 C25 C24 117.1(10) . . ?
C26 C25 C23 124.5(9) . . ?
C24 C25 C23 118.4(10) . . ?
C25 C26 C27 120.4(9) . . ?
C26 C27 C29 121.2(9) . . ?
C26 C27 C28 119.2(9) . . ?
C29 C27 C28 119.6(9) . . ?
N2 C28 C32 122.6(8) . . ?
N2 C28 C27 118.7(8) . . ?
C32 C28 C27 118.7(9) . . ?
C30 C29 C27 120.8(10) . . ?
C29 C30 C31 119.8(11) . . ?
C30 C31 C32 122.7(10) . . ?
C31 C32 C28 118.3(9) . . ?
C31 C32 C36 118.2(9) . . ?
C28 C32 C36 123.5(9) . . ?
O1 C33 O2 122.7(10) . . ?
O1 C33 C9 125.7(10) . . ?
O2 C33 C9 111.5(10) . . ?
O2 C34 C35 111.8(10) . . ?
O3 C36 O4 121.0(9) . . ?
O3 C36 C32 126.7(10) . . ?
O4 C36 C32 112.3(9) . . ?
O4 C37 C38 109.9(10) . . ?

loop_
_geom_bond_atom_site_label_1
_geom_bond_atom_site_label_2
_geom_bond_distance
_geom_bond_site_symmetry_2
_geom_bond_publ_flag
I1 Cu1 2.5761(18) . ?
I1 Cu2 2.5885(18) . ?
I2 Cu1 2.5625(17) . ?
I2 Cu2 2.6045(18) . ?
Cu1 N1 2.079(8) . ?
Cu1 O1 2.142(7) . ?
Cu1 Cu2 2.5382(19) . ?
Cu2 N2 2.081(7) . ?
Cu2 O3 2.118(7) . ?
Cl1 C1S 1.724(15) . ?
Cl2 C1S 1.737(15) . ?
O1 C33 1.199(13) . ?
O2 C33 1.336(13) . ?
O2 C34 1.456(13) . ?
O3 C36 1.200(12) . ?
O4 C36 1.328(12) . ?
O4 C37 1.435(13) . ?
N1 C1 1.300(13) . ?
N1 C5 1.379(13) . ?
N1 N2 5.411(11) . ?
N2 C24 1.301(13) . ?
N2 C28 1.383(12) . ?
C1 C2 1.423(15) . ?
C2 C3 1.372(14) . ?
C2 C10 1.436(15) . ?
C3 C4 1.406(14) . ?
C4 C6 1.403(15) . ?
C4 C5 1.424(14) . ?
C5 C9 1.419(14) . ?
C6 C7 1.365(15) . ?
C7 C8 1.372(15) . ?
C8 C9 1.377(15) . ?
C9 C33 1.487(15) . ?
C10 C11 1.195(14) . ?
C11 C12 1.418(14) . ?
C12 C13 1.398(14) . ?
C12 C17 1.399(14) . ?
C13 C14 1.392(14) . ?
C14 C15 1.388(15) . ?
C14 C18 1.507(16) . ?
C15 C16 1.386(14) . ?
C15 C20 1.513(15) . ?
C16 C17 1.410(14) . ?
C17 C22 1.408(14) . ?
C18 C19 1.507(18) . ?
C20 C21 1.505(17) . ?
C22 C23 1.203(14) . ?
C23 C25 1.433(14) . ?
C24 C25 1.404(14) . ?
C25 C26 1.358(14) . ?
C26 C27 1.404(13) . ?
C27 C29 1.412(14) . ?
C27 C28 1.430(13) . ?
C28 C32 1.411(14) . ?
C29 C30 1.350(14) . ?
C30 C31 1.380(14) . ?
C31 C32 1.393(14) . ?
C32 C36 1.493(14) . ?
C34 C35 1.470(17) . ?
C37 C38 1.494(17) . ?
